data_7040031
loop_
_publ_author_name
'Yang, Xiang-Yuan'
'Jia, Yu-Xiang'
'Tay, Wee Shan'
'Li, Yongxin'
'Pullarkat, Sumod A.'
'Leung, Pak-Hing'

_publ_section_title
;
 Mechanistic insights into the role of PC- and PCP-type palladium
 catalysts in asymmetric hydrophosphination of activated alkenes
 incorporating potential coordinating heteroatoms.
;
_journal_issue 34
_journal_name_full 'Dalton transactions (Cambridge, England : 2003)'
_journal_page_first 13449
_journal_page_last 13455
_journal_paper_doi 10.1039/c6dt02588a
_journal_volume 45
_journal_year 2016
_chemical_absolute_configuration ad
_chemical_formula_sum 'C26 H22 N O2 P S'
_chemical_formula_weight 443.47
_space_group_crystal_system orthorhombic
_space_group_IT_number 19
_space_group_name_Hall 'P 2ac 2ab'
_space_group_name_H-M_alt 'P 21 21 21'
_symmetry_space_group_name_Hall 'P 2ac 2ab'
_symmetry_space_group_name_H-M 'P 21 21 21'
_atom_sites_solution_hydrogens geom
_audit_update_record
;
2016-04-07 deposited with the CCDC.
2016-07-22 downloaded from the CCDC.
;
_cell_angle_alpha 90
_cell_angle_beta 90
_cell_angle_gamma 90
_cell_formula_units_Z 8
_cell_length_a 11.5111(8)
_cell_length_b 17.2089(8)
_cell_length_c 22.8522(15)
_cell_measurement_reflns_used 3725
_cell_measurement_temperature 103.(2)
_cell_measurement_theta_max 30.3191
_cell_measurement_theta_min 2.5116
_cell_volume 4526.9(5)
_computing_cell_refinement 'SAINT V8.35A (Bruker AXS Inc., 2015)'
_computing_data_collection 'APEX3 (Bruker AXS Inc., 2015)'
_computing_data_reduction 'SAINT V8.35A (Bruker AXS Inc., 2015)'
_computing_molecular_graphics 'XP (Bruker AXS Inc., 2015)'
_computing_publication_material 'APEX3 (Bruker AXS Inc., 2015)'
_computing_structure_refinement 'SHELXL-2014/7 (Sheldrick, 2014)'
_computing_structure_solution 'XT, VERSION 2014/4'
_diffrn_ambient_temperature 103.(2)
_diffrn_detector_area_resol_mean 8.3333
_diffrn_measured_fraction_theta_full 0.994
_diffrn_measured_fraction_theta_max 0.994
_diffrn_measurement_device_type 'CCD area detector'
_diffrn_measurement_method 'phi and omega scans'
_diffrn_radiation_monochromator graphite
_diffrn_radiation_type MoK\a
_diffrn_radiation_wavelength 0.71073
_diffrn_reflns_av_R_equivalents 0.1471
_diffrn_reflns_av_unetI/netI 0.1775
_diffrn_reflns_limit_h_max 16
_diffrn_reflns_limit_h_min -16
_diffrn_reflns_limit_k_max 24
_diffrn_reflns_limit_k_min -19
_diffrn_reflns_limit_l_max 30
_diffrn_reflns_limit_l_min -32
_diffrn_reflns_number 38273
_diffrn_reflns_theta_full 30.63
_diffrn_reflns_theta_max 30.63
_diffrn_reflns_theta_min 1.48
_diffrn_source 'fine-focus sealed tube'
_diffrn_source_type 'Bruker KappaCCD'
_exptl_absorpt_coefficient_mu 0.237
_exptl_absorpt_correction_T_max 0.99
_exptl_absorpt_correction_T_min 0.79
_exptl_absorpt_correction_type multi-scan
_exptl_absorpt_process_details
;
SADABS-2014/5 - Bruker AXS area detector scaling and absorption correction
;
_exptl_crystal_colour colourless
_exptl_crystal_density_diffrn 1.301
_exptl_crystal_density_method 'not measured'
_exptl_crystal_description plate
_exptl_crystal_F_000 1856
_exptl_crystal_recrystallization_method 'Re-crystallisation from solvent'
_exptl_crystal_size_max 0.320
_exptl_crystal_size_mid 0.220
_exptl_crystal_size_min 0.060
_refine_diff_density_max 0.432
_refine_diff_density_min -0.429
_refine_ls_abs_structure_details
;

Flack x determined using 2055 quotients [(I+)-(I-)]/[(I+)+(I-)]
(Parsons, Flack and Wagner, Acta Cryst. B69 (2013) 249-259).
;
_refine_ls_abs_structure_Flack 0.07(8)
_refine_ls_extinction_method none
_refine_ls_goodness_of_fit_ref 0.947
_refine_ls_hydrogen_treatment constr
_refine_ls_matrix_type full
_refine_ls_number_parameters 559
_refine_ls_number_reflns 13895
_refine_ls_number_restraints 0
_refine_ls_restrained_S_all 0.947
_refine_ls_R_factor_all 0.1557
_refine_ls_R_factor_gt 0.0674
_refine_ls_shift/su_max 0.000
_refine_ls_shift/su_mean 0.000
_refine_ls_structure_factor_coef Fsqd
_refine_ls_weighting_details 'w=1/[\s^2^(Fo^2^)+(0.0325P)^2^] where P=(Fo^2^+2Fc^2^)/3'
_refine_ls_weighting_scheme calc
_refine_ls_wR_factor_gt 0.1127
_refine_ls_wR_factor_ref 0.1461
_reflns_number_gt 7223
_reflns_number_total 13895
_reflns_threshold_expression 'I > 2\s(I)'
_cod_data_source_file c6dt02588a2.cif
_cod_data_source_block leung928s
_cod_depositor_comments
;
The following automatic conversions were performed:

'_exptl_absorpt_correction_type' value 'Multi-Scan' changed to
'multi-scan' according to
/usr/data/users/saulius/crontab/automatic-downloads/rss-feeds/RSC/lib/dictionaries/cif_core.dic
dictionary named 'cif_core.dic' version 2.4.2 from 2011-04-26.

Automatic conversion script
Id: cif_fix_values 4268 2015-11-12 08:31:59Z antanas 

 Adding full bibliography for 7040029--7040031.cif.
;
_cod_database_code 7040031
_solvent_exptl_crystal_recrystallization_method DCM/n-hexane

loop_
_space_group_symop_operation_xyz
'x, y, z'
'-x+1/2, -y, z+1/2'
'-x, y+1/2, -z+1/2'
'x+1/2, -y+1/2, -z'

loop_
_atom_site_type_symbol
_atom_site_label
_atom_site_fract_x
_atom_site_fract_y
_atom_site_fract_z
_atom_site_U_iso_or_equiv
_atom_site_adp_type
_atom_site_calc_flag
_atom_site_refinement_flags_adp
_atom_site_refinement_flags_posn
_atom_site_occupancy
C C1 0.9945(6) 0.5501(3) 0.9020(3) 0.0240(14) Uani d . . 1
H H1 1.0683 0.5749 0.9026 0.029 Uiso calc U R 1
C C2 0.9693(7) 0.4910(3) 0.9414(3) 0.0356(17) Uani d . . 1
H H2 1.0264 0.475 0.9689 0.043 Uiso calc U R 1
C C3 0.8622(6) 0.4554(3) 0.9409(3) 0.0341(17) Uani d . . 1
H H3 0.8454 0.4158 0.9686 0.041 Uiso calc U R 1
C C4 0.7793(5) 0.4768(3) 0.9006(3) 0.0297(15) Uani d . . 1
H H4 0.7063 0.451 0.9001 0.036 Uiso calc U R 1
C C5 0.8018(5) 0.5362(3) 0.8605(3) 0.0231(13) Uani d . . 1
H H5 0.7444 0.5515 0.8329 0.028 Uiso calc U R 1
C C6 0.9101(5) 0.5726(3) 0.8617(2) 0.0168(11) Uani d . . 1
C C7 0.9393(5) 0.6348(3) 0.8175(2) 0.0177(12) Uani d . . 1
C C8 0.8608(5) 0.6407(3) 0.7650(2) 0.0153(11) Uani d . . 1
H H8A 0.7837 0.6597 0.7778 0.018 Uiso calc U R 1
H H8B 0.8502 0.5883 0.748 0.018 Uiso calc U R 1
C C9 0.9081(5) 0.6956(3) 0.7173(2) 0.0138(10) Uani d . . 1
H H9 0.9922 0.6833 0.7113 0.017 Uiso calc U R 1
C C10 0.8979(5) 0.7814(3) 0.7300(2) 0.0184(12) Uani d . . 1
C C11 0.8008(5) 0.8147(3) 0.7564(2) 0.0201(12) Uani d . . 1
H H11 0.7398 0.7822 0.77 0.024 Uiso calc U R 1
C C12 0.7917(5) 0.8938(3) 0.7630(3) 0.0235(13) Uani d . . 1
H H12 0.7254 0.9151 0.7819 0.028 Uiso calc U R 1
C C13 0.9728(6) 0.9114(3) 0.7179(3) 0.0242(14) Uani d . . 1
H H13 1.0329 0.9451 0.7049 0.029 Uiso calc U R 1
C C14 0.9851(5) 0.8321(3) 0.7113(2) 0.0207(12) Uani d . . 1
H H14 1.0535 0.8118 0.6938 0.025 Uiso calc U R 1
C C15 0.9083(5) 0.7254(3) 0.5912(2) 0.0163(11) Uani d . . 1
C C16 0.8462(5) 0.7669(3) 0.5493(3) 0.0210(12) Uani d . . 1
H H16 0.7645 0.773 0.5532 0.025 Uiso calc U R 1
C C17 0.9038(6) 0.7995(3) 0.5019(3) 0.0269(13) Uani d . . 1
H H17 0.8616 0.8277 0.4731 0.032 Uiso calc U R 1
C C18 1.0226(6) 0.7909(3) 0.4966(3) 0.0279(14) Uani d . . 1
H H18 1.0618 0.8121 0.4637 0.033 Uiso calc U R 1
C C19 1.0850(6) 0.7513(3) 0.5393(3) 0.0267(14) Uani d . . 1
H H19 1.167 0.7469 0.5361 0.032 Uiso calc U R 1
C C20 1.0284(5) 0.7184(3) 0.5863(2) 0.0199(12) Uani d . . 1
H H20 1.0712 0.691 0.6152 0.024 Uiso calc U R 1
C C21 0.8595(5) 0.5732(3) 0.6309(2) 0.0213(13) Uani d . . 1
C C22 0.7777(6) 0.5328(3) 0.5982(3) 0.0283(14) Uani d . . 1
H H22 0.7047 0.5559 0.5897 0.034 Uiso calc U R 1
C C23 0.8026(6) 0.4585(3) 0.5778(3) 0.0334(16) Uani d . . 1
H H23 0.7475 0.4316 0.5543 0.04 Uiso calc U R 1
C C24 0.9077(6) 0.4236(3) 0.5915(3) 0.0312(15) Uani d . . 1
H H24 0.9243 0.3727 0.5778 0.037 Uiso calc U R 1
C C25 0.9884(5) 0.4627(3) 0.6253(3) 0.0241(13) Uani d . . 1
H H25 1.0602 0.4387 0.635 0.029 Uiso calc U R 1
C C26 0.9638(5) 0.5375(3) 0.6450(3) 0.0202(12) Uani d . . 1
H H26 1.019 0.5643 0.6684 0.024 Uiso calc U R 1
C C27 0.7335(5) 0.0416(3) 0.9024(2) 0.0201(12) Uani d . . 1
H H27 0.7999 0.0739 0.9066 0.024 Uiso calc U R 1
C C28 0.7170(6) -0.0198(3) 0.9409(3) 0.0252(14) Uani d . . 1
H H28 0.7716 -0.0295 0.9712 0.03 Uiso calc U R 1
C C29 0.6199(6) -0.0669(3) 0.9347(3) 0.0303(15) Uani d . . 1
H H29 0.6084 -0.1094 0.9606 0.036 Uiso calc U R 1
C C30 0.5398(5) -0.0521(3) 0.8908(3) 0.0289(15) Uani d . . 1
H H30 0.4732 -0.0843 0.8868 0.035 Uiso calc U R 1
C C31 0.5570(5) 0.0098(3) 0.8526(3) 0.0217(12) Uani d . . 1
H H31 0.5019 0.0203 0.8227 0.026 Uiso calc U R 1
C C32 0.6551(5) 0.0564(3) 0.8583(2) 0.0167(11) Uani d . . 1
C C33 0.6817(5) 0.1199(3) 0.8148(2) 0.0168(11) Uani d . . 1
C C34 0.6057(5) 0.1245(3) 0.7611(2) 0.0168(11) Uani d . . 1
H H34A 0.5274 0.1426 0.7726 0.02 Uiso calc U R 1
H H34B 0.5976 0.0719 0.7439 0.02 Uiso calc U R 1
C C35 0.6552(5) 0.1798(3) 0.7147(2) 0.0155(11) Uani d . . 1
H H35 0.7378 0.1651 0.707 0.019 Uiso calc U R 1
C C36 0.6509(5) 0.2656(3) 0.7300(2) 0.0156(11) Uani d . . 1
C C37 0.5579(5) 0.2989(3) 0.7597(2) 0.0201(12) Uani d . . 1
H H37 0.4965 0.267 0.7736 0.024 Uiso calc U R 1
C C38 0.5542(5) 0.3776(3) 0.7692(3) 0.0234(13) Uani d . . 1
H H38 0.4905 0.399 0.7901 0.028 Uiso calc U R 1
C C39 0.7310(5) 0.3944(3) 0.7217(3) 0.0230(13) Uani d . . 1
H H39 0.7917 0.4274 0.7083 0.028 Uiso calc U R 1
C C40 0.7389(5) 0.3153(3) 0.7124(2) 0.0193(12) Uani d . . 1
H H40 0.8057 0.2946 0.6935 0.023 Uiso calc U R 1
C C41 0.6492(5) 0.2199(3) 0.5896(2) 0.0151(11) Uani d . . 1
C C42 0.5879(5) 0.2655(3) 0.5501(2) 0.0190(12) Uani d . . 1
H H42 0.5071 0.2742 0.5555 0.023 Uiso calc U R 1
C C43 0.6453(5) 0.2984(3) 0.5024(3) 0.0255(13) Uani d . . 1
H H43 0.6035 0.3297 0.4754 0.031 Uiso calc U R 1
C C44 0.7623(6) 0.2856(3) 0.4944(3) 0.0251(14) Uani d . . 1
H H44 0.8009 0.3067 0.4613 0.03 Uiso calc U R 1
C C45 0.8237(5) 0.2419(3) 0.5352(3) 0.0197(12) Uani d . . 1
H H45 0.905 0.2348 0.5305 0.024 Uiso calc U R 1
C C46 0.7682(5) 0.2086(3) 0.5822(3) 0.0203(12) Uani d . . 1
H H46 0.8106 0.178 0.6094 0.024 Uiso calc U R 1
C C47 0.5894(5) 0.0673(3) 0.6212(2) 0.0179(12) Uani d . . 1
C C48 0.5111(5) 0.0404(3) 0.5797(3) 0.0241(14) Uani d . . 1
H H48 0.4474 0.072 0.5682 0.029 Uiso calc U R 1
C C49 0.5254(6) -0.0326(3) 0.5549(3) 0.0293(15) Uani d . . 1
H H49 0.4729 -0.0502 0.5257 0.035 Uiso calc U R 1
C C50 0.6165(6) -0.0799(3) 0.5728(3) 0.0302(15) Uani d . . 1
H H50 0.6252 -0.1304 0.5566 0.036 Uiso calc U R 1
C C51 0.6939(5) -0.0535(3) 0.6140(3) 0.0259(14) Uani d . . 1
H H51 0.7561 -0.0861 0.6261 0.031 Uiso calc U R 1
C C52 0.6823(5) 0.0205(3) 0.6383(2) 0.0202(12) Uani d . . 1
H H52 0.7371 0.0388 0.6662 0.024 Uiso calc U R 1
N N1 0.8766(5) 0.9419(2) 0.7428(2) 0.0229(11) Uani d . . 1
N N2 0.6389(5) 0.4258(2) 0.7495(2) 0.0225(11) Uani d . . 1
O O1 1.0237(4) 0.6766(2) 0.82359(19) 0.0293(10) Uani d . . 1
O O2 0.8645(4) 1.01773(18) 0.7477(2) 0.0298(10) Uani d . . 1
O O3 0.7636(4) 0.16383(19) 0.82218(17) 0.0249(9) Uani d . . 1
O O4 0.6300(4) 0.50085(19) 0.7562(2) 0.0341(11) Uani d . . 1
P P1 0.83034(12) 0.67409(7) 0.64840(7) 0.0151(3) Uani d . . 1
P P2 0.57103(11) 0.16706(7) 0.64620(7) 0.0137(3) Uani d . . 1
S S1 0.66538(12) 0.70002(7) 0.65091(7) 0.0217(3) Uani d . . 1
S S2 0.40888(11) 0.19945(7) 0.65234(7) 0.0182(3) Uani d . . 1

loop_
_atom_site_aniso_label
_atom_site_aniso_U_11
_atom_site_aniso_U_22
_atom_site_aniso_U_33
_atom_site_aniso_U_12
_atom_site_aniso_U_13
_atom_site_aniso_U_23
C1 0.032(3) 0.019(3) 0.021(3) -0.002(2) -0.011(3) 0.001(2)
C2 0.049(5) 0.028(3) 0.030(4) 0.006(3) -0.017(3) 0.006(3)
C3 0.047(5) 0.027(3) 0.028(4) 0.010(3) 0.004(3) 0.012(3)
C4 0.022(3) 0.026(3) 0.042(4) 0.003(2) 0.000(3) 0.011(3)
C5 0.021(3) 0.021(3) 0.027(4) 0.007(2) 0.003(3) 0.008(2)
C6 0.023(3) 0.016(2) 0.011(3) 0.001(2) -0.002(2) -0.0019(19)
C7 0.022(3) 0.017(2) 0.014(3) 0.003(2) -0.003(2) -0.005(2)
C8 0.014(3) 0.020(2) 0.011(3) -0.002(2) -0.002(2) -0.0010(19)
C9 0.013(2) 0.019(2) 0.010(3) 0.000(2) -0.001(2) 0.001(2)
C10 0.017(3) 0.024(3) 0.014(3) 0.002(2) -0.002(2) 0.003(2)
C11 0.020(3) 0.022(3) 0.019(3) -0.002(2) 0.001(2) 0.003(2)
C12 0.020(3) 0.024(3) 0.027(4) 0.000(2) -0.001(3) -0.005(2)
C13 0.028(3) 0.024(3) 0.021(3) -0.007(3) -0.003(3) 0.002(2)
C14 0.020(3) 0.024(3) 0.018(3) -0.005(2) 0.000(2) 0.000(2)
C15 0.018(3) 0.019(2) 0.011(3) -0.001(2) 0.003(2) -0.003(2)
C16 0.021(3) 0.025(3) 0.018(3) -0.001(2) 0.001(3) 0.003(2)
C17 0.033(4) 0.027(3) 0.020(3) 0.000(3) -0.007(3) 0.005(2)
C18 0.038(4) 0.032(3) 0.013(3) -0.009(3) 0.009(3) -0.001(3)
C19 0.026(3) 0.027(3) 0.028(4) -0.001(3) 0.010(3) -0.003(3)
C20 0.022(3) 0.024(3) 0.014(3) 0.005(2) 0.000(2) 0.001(2)
C21 0.023(3) 0.027(3) 0.014(3) -0.004(2) 0.003(2) 0.001(2)
C22 0.025(3) 0.031(3) 0.029(4) 0.000(3) -0.004(3) -0.003(3)
C23 0.028(4) 0.029(3) 0.043(4) -0.007(3) -0.003(3) -0.016(3)
C24 0.042(4) 0.021(3) 0.031(4) 0.001(3) 0.002(3) -0.008(2)
C25 0.024(3) 0.025(3) 0.023(3) -0.001(2) -0.001(3) 0.000(2)
C26 0.022(3) 0.021(3) 0.017(3) -0.002(2) 0.001(3) -0.002(2)
C27 0.016(3) 0.023(3) 0.021(3) -0.002(2) 0.001(2) 0.001(2)
C28 0.026(3) 0.030(3) 0.019(3) 0.002(3) -0.004(3) 0.010(2)
C29 0.038(4) 0.031(3) 0.022(4) -0.007(3) -0.002(3) 0.014(3)
C30 0.025(3) 0.030(3) 0.032(4) -0.011(3) -0.006(3) 0.011(3)
C31 0.021(3) 0.028(3) 0.016(3) -0.003(2) -0.003(3) 0.006(2)
C32 0.020(3) 0.019(2) 0.012(3) -0.001(2) 0.000(2) 0.001(2)
C33 0.019(3) 0.018(2) 0.014(3) 0.002(2) -0.003(2) -0.001(2)
C34 0.018(3) 0.020(2) 0.013(3) -0.001(2) -0.003(2) 0.001(2)
C35 0.015(3) 0.015(2) 0.017(3) -0.001(2) -0.005(2) 0.0014(19)
C36 0.020(3) 0.019(2) 0.008(3) -0.001(2) -0.001(2) 0.0028(19)
C37 0.021(3) 0.021(2) 0.019(3) -0.001(2) 0.000(2) -0.002(2)
C38 0.021(3) 0.026(3) 0.024(4) 0.003(2) -0.001(3) -0.006(2)
C39 0.024(3) 0.022(3) 0.023(4) -0.007(2) -0.005(3) 0.002(2)
C40 0.018(3) 0.020(3) 0.020(3) -0.005(2) -0.003(2) -0.001(2)
C41 0.017(3) 0.015(2) 0.013(3) -0.003(2) -0.002(2) 0.0005(19)
C42 0.015(3) 0.027(3) 0.015(3) 0.000(2) -0.002(2) -0.001(2)
C43 0.031(3) 0.028(3) 0.018(3) -0.008(3) -0.006(3) 0.006(2)
C44 0.034(4) 0.025(3) 0.016(3) -0.012(3) 0.006(3) -0.002(2)
C45 0.016(3) 0.023(3) 0.020(3) 0.000(2) 0.008(2) -0.008(2)
C46 0.019(3) 0.023(3) 0.018(3) 0.000(2) 0.001(2) -0.003(2)
C47 0.015(3) 0.021(2) 0.018(3) 0.001(2) 0.005(2) 0.001(2)
C48 0.017(3) 0.024(3) 0.031(4) 0.005(2) -0.008(3) -0.003(3)
C49 0.022(3) 0.031(3) 0.035(4) -0.002(3) -0.005(3) -0.014(3)
C50 0.034(4) 0.022(3) 0.034(4) 0.002(3) 0.001(3) -0.011(3)
C51 0.028(3) 0.020(3) 0.030(4) 0.008(2) -0.007(3) -0.004(2)
C52 0.017(3) 0.023(2) 0.021(3) -0.001(2) -0.007(2) -0.004(2)
N1 0.029(3) 0.018(2) 0.022(3) -0.002(2) -0.007(2) 0.0027(19)
N2 0.027(3) 0.017(2) 0.024(3) 0.000(2) -0.012(2) -0.002(2)
O1 0.029(2) 0.026(2) 0.033(3) -0.0097(18) -0.013(2) 0.0066(18)
O2 0.040(3) 0.0148(17) 0.035(3) 0.0000(19) -0.013(2) -0.0015(17)
O3 0.028(2) 0.0243(18) 0.022(2) -0.0090(18) -0.0082(19) 0.0024(17)
O4 0.049(3) 0.0140(16) 0.040(3) 0.001(2) -0.019(2) -0.0057(18)
P1 0.0138(6) 0.0202(6) 0.0112(7) 0.0006(5) -0.0015(6) 0.0010(6)
P2 0.0127(6) 0.0166(6) 0.0119(7) 0.0010(5) -0.0011(6) 0.0013(6)
S1 0.0136(6) 0.0344(7) 0.0172(7) 0.0024(6) -0.0001(6) -0.0001(7)
S2 0.0128(6) 0.0245(6) 0.0173(7) 0.0016(5) 0.0002(6) 0.0001(6)

loop_
_atom_type_symbol
_atom_type_description
_atom_type_scat_dispersion_real
_atom_type_scat_dispersion_imag
_atom_type_scat_source
C C 0.0033 0.0016 'International Tables Vol C Tables 4.2.6.8 and 6.1.1.4'
H H 0.0000 0.0000 'International Tables Vol C Tables 4.2.6.8 and 6.1.1.4'
N N 0.0061 0.0033 'International Tables Vol C Tables 4.2.6.8 and 6.1.1.4'
O O 0.0106 0.0060 'International Tables Vol C Tables 4.2.6.8 and 6.1.1.4'
P P 0.1023 0.0942 'International Tables Vol C Tables 4.2.6.8 and 6.1.1.4'
S S 0.1246 0.1234 'International Tables Vol C Tables 4.2.6.8 and 6.1.1.4'

loop_
_geom_angle_atom_site_label_1
_geom_angle_atom_site_label_2
_geom_angle_atom_site_label_3
_geom_angle
C2 C1 C6 119.0(6)
C3 C2 C1 120.5(6)
C2 C3 C4 120.5(6)
C3 C4 C5 120.4(6)
C4 C5 C6 118.7(6)
C5 C6 C1 120.8(5)
C5 C6 C7 120.3(5)
C1 C6 C7 118.9(5)
O1 C7 C8 122.0(5)
O1 C7 C6 121.4(5)
C8 C7 C6 116.6(5)
C7 C8 C9 113.1(4)
C10 C9 C8 115.8(4)
C10 C9 P1 108.8(3)
C8 C9 P1 108.0(3)
C11 C10 C14 116.9(5)
C11 C10 C9 123.3(5)
C14 C10 C9 119.7(5)
C12 C11 C10 121.1(5)
N1 C12 C11 120.7(6)
N1 C13 C14 121.0(5)
C13 C14 C10 120.7(6)
C16 C15 C20 119.9(5)
C16 C15 P1 119.4(4)
C20 C15 P1 120.5(4)
C15 C16 C17 119.9(6)
C18 C17 C16 119.8(6)
C17 C18 C19 120.2(6)
C20 C19 C18 120.3(6)
C19 C20 C15 119.8(6)
C22 C21 C26 119.4(5)
C22 C21 P1 118.2(5)
C26 C21 P1 122.2(4)
C23 C22 C21 120.1(6)
C22 C23 C24 120.1(6)
C25 C24 C23 120.1(5)
C24 C25 C26 119.6(6)
C21 C26 C25 120.7(5)
C32 C27 C28 121.0(5)
C27 C28 C29 119.4(6)
C30 C29 C28 120.1(5)
C29 C30 C31 120.0(6)
C32 C31 C30 119.9(5)
C27 C32 C31 119.6(5)
C27 C32 C33 118.9(5)
C31 C32 C33 121.4(5)
O3 C33 C32 121.0(5)
O3 C33 C34 121.8(5)
C32 C33 C34 117.2(5)
C33 C34 C35 112.3(4)
C36 C35 C34 115.5(4)
C36 C35 P2 107.0(3)
C34 C35 P2 108.5(3)
C40 C36 C37 116.8(4)
C40 C36 C35 120.5(5)
C37 C36 C35 122.6(5)
C38 C37 C36 120.5(5)
N2 C38 C37 121.9(5)
N2 C39 C40 121.3(5)
C39 C40 C36 120.9(5)
C42 C41 C46 119.9(5)
C42 C41 P2 119.6(4)
C46 C41 P2 120.2(4)
C41 C42 C43 119.8(5)
C44 C43 C42 120.2(6)
C43 C44 C45 119.6(6)
C46 C45 C44 120.8(5)
C45 C46 C41 119.6(5)
C48 C47 C52 119.8(5)
C48 C47 P2 117.0(4)
C52 C47 P2 123.0(4)
C49 C48 C47 120.3(5)
C48 C49 C50 119.9(6)
C51 C50 C49 119.9(5)
C50 C51 C52 120.8(5)
C47 C52 C51 119.2(5)
O2 N1 C13 120.5(5)
O2 N1 C12 119.9(5)
C13 N1 C12 119.6(4)
O4 N2 C39 120.9(5)
O4 N2 C38 120.6(5)
C39 N2 C38 118.5(4)
C21 P1 C15 102.5(2)
C21 P1 C9 106.9(2)
C15 P1 C9 106.0(2)
C21 P1 S1 113.9(2)
C15 P1 S1 113.02(19)
C9 P1 S1 113.59(18)
C41 P2 C47 101.0(2)
C41 P2 C35 106.4(2)
C47 P2 C35 108.4(2)
C41 P2 S2 112.42(18)
C47 P2 S2 113.72(19)
C35 P2 S2 113.90(19)

loop_
_geom_bond_atom_site_label_1
_geom_bond_atom_site_label_2
_geom_bond_distance
C1 C2 1.389(8)
C1 C6 1.394(8)
C2 C3 1.377(10)
C3 C4 1.376(9)
C4 C5 1.398(7)
C5 C6 1.395(8)
C6 C7 1.511(7)
C7 O1 1.216(6)
C7 C8 1.505(7)
C8 C9 1.542(7)
C9 C10 1.508(7)
C9 P1 1.849(5)
C10 C11 1.393(8)
C10 C14 1.397(7)
C11 C12 1.373(7)
C12 N1 1.362(7)
C13 N1 1.350(8)
C13 C14 1.382(7)
C15 C16 1.392(8)
C15 C20 1.392(8)
C15 P1 1.814(5)
C16 C17 1.390(8)
C17 C18 1.380(9)
C18 C19 1.390(9)
C19 C20 1.377(8)
C21 C22 1.389(8)
C21 C26 1.387(8)
C21 P1 1.813(5)
C22 C23 1.391(7)
C23 C24 1.388(9)
C24 C25 1.383(8)
C25 C26 1.392(7)
C27 C32 1.377(8)
C27 C28 1.388(7)
C28 C29 1.387(8)
C29 C30 1.386(8)
C30 C31 1.392(7)
C31 C32 1.391(7)
C32 C33 1.508(7)
C33 O3 1.220(6)
C33 C34 1.509(7)
C34 C35 1.534(7)
C35 C36 1.519(7)
C35 P2 1.854(5)
C36 C40 1.386(7)
C36 C37 1.391(7)
C37 C38 1.371(7)
C38 N2 1.357(7)
C39 N2 1.349(8)
C39 C40 1.382(7)
C41 C42 1.390(7)
C41 C46 1.394(8)
C41 P2 1.819(5)
C42 C43 1.393(8)
C43 C44 1.378(9)
C44 C45 1.390(8)
C45 C46 1.375(8)
C47 C48 1.387(8)
C47 C52 1.395(7)
C47 P2 1.822(5)
C48 C49 1.387(7)
C49 C50 1.389(9)
C50 C51 1.372(9)
C51 C52 1.397(7)
N1 O2 1.317(5)
N2 O4 1.305(5)
P1 S1 1.952(2)
P2 S2 1.9530(19)
